data_7218625
loop_
_publ_author_name
'Vidal-Ferran, Anton'
'Fern\'andez-P\'erez, H\'ector'
'Etayo, Pablo'
'N\'u\~nez-Rico, Jos\'e Luis'
'Bugga, Balakrishna'

_publ_section_title
;
 Ring-opening of Enantiomerically Pure Oxa-containing Heterocycles with
 Phosphorus Nucleophiles
;
_journal_name_full 'RSC Adv.'
_journal_paper_doi 10.1039/C4RA10432C
_journal_year 2014
_chemical_absolute_configuration ad
_chemical_formula_sum 'C22 H32 B O P'
_chemical_formula_weight 354.25
_chemical_name_systematic
;
?
;
_space_group_IT_number 4
_symmetry_cell_setting monoclinic
_symmetry_space_group_name_Hall 'P 2yb'
_symmetry_space_group_name_H-M 'P 1 21 1'
_atom_sites_solution_hydrogens geom
_atom_sites_solution_primary direct
_atom_sites_solution_secondary difmap
_audit_creation_method SHELXL-97
_cell_angle_alpha 90.00
_cell_angle_beta 101.241(3)
_cell_angle_gamma 90.00
_cell_formula_units_Z 4
_cell_length_a 10.2789(7)
_cell_length_b 12.6688(7)
_cell_length_c 16.3394(12)
_cell_measurement_reflns_used 4251
_cell_measurement_temperature 100(2)
_cell_measurement_theta_max 30.21
_cell_measurement_theta_min 2.17
_cell_volume 2086.9(2)
_computing_cell_refinement 'Bruker APEX2 v2011.4-0'
_computing_data_collection 'Bruker APEX2 v2011.4-0'
_computing_data_reduction 'Bruker SAINT V7.60A'
_computing_molecular_graphics 'Bruker SHELXTL'
_computing_publication_material 'Bruker SHELXTL'
_computing_structure_refinement 'SHELXL-97 (Sheldrick, 2008)'
_computing_structure_solution 'SHELXS-97 (Sheldrick, 2008)'
_diffrn_ambient_temperature 100(2)
_diffrn_detector_area_resol_mean 512
_diffrn_detector_type '4K CCD area detector APEX II'
_diffrn_measured_fraction_theta_full 0.987
_diffrn_measured_fraction_theta_max 0.938
_diffrn_measurement_device_type 'Kappa 4-axis goniometer bruker-nonius'
_diffrn_measurement_method
;
Fullsphere data collection, phi and omega scans
;
_diffrn_measurement_specimen_support 'magnetic support whith MicroMount'
_diffrn_radiation_monochromator 'Multilayer Montel 200 mirrors'
_diffrn_radiation_type MoK\a
_diffrn_radiation_wavelength 0.71073
_diffrn_reflns_av_R_equivalents 0.0449
_diffrn_reflns_av_sigmaI/netI 0.0835
_diffrn_reflns_limit_h_max 14
_diffrn_reflns_limit_h_min -14
_diffrn_reflns_limit_k_max 17
_diffrn_reflns_limit_k_min -17
_diffrn_reflns_limit_l_max 15
_diffrn_reflns_limit_l_min -22
_diffrn_reflns_number 15818
_diffrn_reflns_theta_full 29.00
_diffrn_reflns_theta_max 30.51
_diffrn_reflns_theta_min 1.27
_diffrn_source 'rotating anode X-ray tube'
_diffrn_source_current 70
_diffrn_source_power 50
_diffrn_source_size '3 mm x 0.3 mm fine focus'
_diffrn_source_type 'Bruker-Nonius FR 591'
_exptl_absorpt_coefficient_mu 0.138
_exptl_absorpt_correction_T_max 0.9863
_exptl_absorpt_correction_T_min 0.9597
_exptl_absorpt_correction_type empirical
_exptl_absorpt_process_details
;
SADABS Version 2008/1 Bruker-Nonius
Blessing, Acta Cryst. (1995) A51 33-38
;
_exptl_crystal_colour white
_exptl_crystal_density_diffrn 1.128
_exptl_crystal_density_method 'not measured'
_exptl_crystal_description block
_exptl_crystal_F_000 768
_exptl_crystal_size_max 0.30
_exptl_crystal_size_mid 0.20
_exptl_crystal_size_min 0.10
_refine_diff_density_max 0.521
_refine_diff_density_min -0.334
_refine_diff_density_rms 0.073
_refine_ls_abs_structure_details 'Flack H D (1983), Acta Cryst. A39, 876-881'
_refine_ls_abs_structure_Flack -0.06(8)
_refine_ls_extinction_method none
_refine_ls_goodness_of_fit_ref 1.015
_refine_ls_hydrogen_treatment noref
_refine_ls_matrix_type full
_refine_ls_number_parameters 459
_refine_ls_number_reflns 10592
_refine_ls_number_restraints 1
_refine_ls_restrained_S_all 1.015
_refine_ls_R_factor_all 0.0693
_refine_ls_R_factor_gt 0.0516
_refine_ls_shift/su_max 0.000
_refine_ls_shift/su_mean 0.000
_refine_ls_structure_factor_coef Fsqd
_refine_ls_weighting_details 'calc w=1/[\s^2^(Fo^2^)+(0.0620P)^2^+0.8208P] where P=(Fo^2^+2Fc^2^)/3'
_refine_ls_weighting_scheme calc
_refine_ls_wR_factor_gt 0.1270
_refine_ls_wR_factor_ref 0.1382
_reflns_number_gt 8724
_reflns_number_total 10592
_reflns_threshold_expression >2sigma(I)
_cod_data_source_file c4ra10432c2.cif
_cod_data_source_block 08_pe675f125_0m
_cod_depositor_comments
;
The following automatic conversions were performed:
'_diffrn_measurement_specimen_suppport' tag replaced with
'_diffrn_measurement_specimen_support'.

Automatic conversion script
Id: cif_correct_tags 1440 2010-10-19 06:21:57Z saulius 

The following automatic conversions were performed:

'_symmetry_cell_setting' value 'Monoclinic' changed to 'monoclinic'
according to
/usr/data/users/saulius/crontab/automatic-downloads/rss-feeds/RSC/lib/dictionaries/cif_core.dic
dictionary named 'cif_core.dic' version 2.4.2 from 2011-04-26.

Automatic conversion script
Id: cif_fix_values 2827 2014-09-09 07:05:25Z andrius 
;
_cod_original_sg_symbol_H-M P2(1)
_cod_database_code 7218625

loop_
_symmetry_equiv_pos_as_xyz
'x, y, z'
'-x, y+1/2, -z'

loop_
_atom_site_label
_atom_site_type_symbol
_atom_site_fract_x
_atom_site_fract_y
_atom_site_fract_z
_atom_site_U_iso_or_equiv
_atom_site_adp_type
_atom_site_occupancy
_atom_site_symmetry_multiplicity
_atom_site_calc_flag
_atom_site_refinement_flags
B1A B 0.8047(3) 0.8501(2) 0.45827(16) 0.0198(6) Uani 1 1 d .
H1A2 H 0.7509 0.8162 0.4942 0.030 Uiso 1 1 calc R
H1A3 H 0.7745 0.9229 0.4467 0.030 Uiso 1 1 calc R
H1A4 H 0.8980 0.8502 0.4865 0.030 Uiso 1 1 calc R
C1A C 0.8212(3) 0.62929(18) 0.35744(13) 0.0151(5) Uani 1 1 d .
H1A H 0.8342 0.6105 0.3001 0.018 Uiso 1 1 calc R
C2A C 0.9504(3) 0.5958(2) 0.41739(14) 0.0198(5) Uani 1 1 d .
C3A C 0.9303(3) 0.5954(2) 0.50809(14) 0.0222(5) Uani 1 1 d .
H3A1 H 1.0115 0.5676 0.5444 0.027 Uiso 1 1 calc R
H3A2 H 0.9177 0.6689 0.5255 0.027 Uiso 1 1 calc R
C4A C 0.8121(3) 0.5294(2) 0.52122(14) 0.0239(6) Uani 1 1 d .
H4A1 H 0.8018 0.5358 0.5800 0.029 Uiso 1 1 calc R
H4A2 H 0.8288 0.4543 0.5103 0.029 Uiso 1 1 calc R
C5A C 0.6841(3) 0.56464(19) 0.46379(14) 0.0189(5) Uani 1 1 d .
H5A H 0.6690 0.6400 0.4775 0.023 Uiso 1 1 calc R
C6A C 0.7035(3) 0.56160(19) 0.37282(14) 0.0172(5) Uani 1 1 d .
H6A1 H 0.6213 0.5869 0.3360 0.021 Uiso 1 1 calc R
H6A2 H 0.7180 0.4876 0.3574 0.021 Uiso 1 1 calc R
C7A C 1.0720(3) 0.6604(2) 0.40933(16) 0.0250(6) Uani 1 1 d .
H7A1 H 1.0816 0.6616 0.3508 0.037 Uiso 1 1 calc R
H7A2 H 1.1511 0.6286 0.4436 0.037 Uiso 1 1 calc R
H7A3 H 1.0615 0.7328 0.4283 0.037 Uiso 1 1 calc R
C8A C 0.5620(3) 0.5015(2) 0.47819(16) 0.0234(6) Uani 1 1 d .
H8A H 0.5654 0.5000 0.5398 0.028 Uiso 1 1 calc R
C9A C 0.4329(3) 0.5560(3) 0.4387(2) 0.0352(7) Uani 1 1 d .
H9A1 H 0.3579 0.5180 0.4538 0.053 Uiso 1 1 calc R
H9A2 H 0.4239 0.5563 0.3779 0.053 Uiso 1 1 calc R
H9A3 H 0.4338 0.6288 0.4590 0.053 Uiso 1 1 calc R
C10A C 0.5619(3) 0.3863(2) 0.44912(17) 0.0284(6) Uani 1 1 d .
H10A H 0.5563 0.3843 0.3886 0.043 Uiso 1 1 calc R
H10B H 0.4855 0.3493 0.4633 0.043 Uiso 1 1 calc R
H10C H 0.6439 0.3517 0.4770 0.043 Uiso 1 1 calc R
C11A C 0.6189(2) 0.7821(2) 0.29503(13) 0.0164(4) Uani 1 1 d .
C12A C 0.5893(3) 0.74902(19) 0.21188(14) 0.0216(5) Uani 1 1 d .
H12A H 0.6580 0.7230 0.1860 0.026 Uiso 1 1 calc R
C13A C 0.4610(3) 0.7538(2) 0.16719(16) 0.0269(6) Uani 1 1 d .
H13A H 0.4419 0.7318 0.1105 0.032 Uiso 1 1 calc R
C14A C 0.3598(3) 0.7907(3) 0.20470(17) 0.0320(7) Uani 1 1 d .
H14A H 0.2714 0.7930 0.1738 0.038 Uiso 1 1 calc R
C15A C 0.3873(3) 0.8241(3) 0.28705(17) 0.0307(6) Uani 1 1 d .
H15A H 0.3180 0.8499 0.3125 0.037 Uiso 1 1 calc R
C16A C 0.5165(3) 0.8197(2) 0.33208(15) 0.0236(5) Uani 1 1 d .
H16A H 0.5353 0.8424 0.3886 0.028 Uiso 1 1 calc R
C17A C 0.8882(2) 0.83194(19) 0.28746(13) 0.0154(5) Uani 1 1 d .
C18A C 0.9246(2) 0.7782(2) 0.22033(13) 0.0197(5) Uani 1 1 d .
H18A H 0.8990 0.7066 0.2096 0.024 Uiso 1 1 calc R
C19A C 0.9982(3) 0.8296(2) 0.16948(14) 0.0231(5) Uani 1 1 d .
H19A H 1.0215 0.7932 0.1236 0.028 Uiso 1 1 calc R
C20A C 1.0380(3) 0.9334(2) 0.18500(15) 0.0228(5) Uani 1 1 d .
H20A H 1.0889 0.9679 0.1502 0.027 Uiso 1 1 calc R
C21A C 1.0028(3) 0.9870(2) 0.25190(16) 0.0236(6) Uani 1 1 d .
H21A H 1.0306 1.0579 0.2632 0.028 Uiso 1 1 calc R
C22A C 0.9272(3) 0.93701(19) 0.30214(14) 0.0191(5) Uani 1 1 d .
H22A H 0.9018 0.9745 0.3469 0.023 Uiso 1 1 calc R
O1A O 0.9712(2) 0.48911(14) 0.39087(11) 0.0255(4) Uani 1 1 d .
H1AO H 1.0073 0.4657 0.4372 0.038 Uiso 1 1 d R
P1A P 0.78639(6) 0.77327(5) 0.35492(3) 0.01380(12) Uani 1 1 d .
B1B B 0.8296(3) 0.2016(2) 0.03457(16) 0.0213(6) Uani 1 1 d .
H1B1 H 0.8559 0.1275 0.0439 0.032 Uiso 1 1 calc R
H1B2 H 0.8850 0.2353 -0.0004 0.032 Uiso 1 1 calc R
H1B3 H 0.7363 0.2052 0.0065 0.032 Uiso 1 1 calc R
C1B C 0.7905(3) 0.41150(18) 0.14714(13) 0.0157(5) Uani 1 1 d .
H1B H 0.8417 0.4418 0.2003 0.019 Uiso 1 1 calc R
C2B C 0.8156(3) 0.48569(19) 0.07578(14) 0.0177(5) Uani 1 1 d .
C3B C 0.7166(3) 0.46485(19) -0.00546(14) 0.0180(5) Uani 1 1 d .
H3B1 H 0.7368 0.3954 -0.0279 0.022 Uiso 1 1 calc R
H3B2 H 0.7286 0.5193 -0.0468 0.022 Uiso 1 1 calc R
C4B C 0.5713(3) 0.4655(2) 0.00450(14) 0.0209(5) Uani 1 1 d .
H4B1 H 0.5133 0.4465 -0.0493 0.025 Uiso 1 1 calc R
H4B2 H 0.5467 0.5372 0.0200 0.025 Uiso 1 1 calc R
C5B C 0.5500(3) 0.3866(2) 0.07199(14) 0.0188(5) Uani 1 1 d .
H5B H 0.5790 0.3159 0.0549 0.023 Uiso 1 1 calc R
C6B C 0.6436(3) 0.41581(19) 0.15401(14) 0.0168(5) Uani 1 1 d .
H6B1 H 0.6285 0.3667 0.1984 0.020 Uiso 1 1 calc R
H6B2 H 0.6221 0.4880 0.1706 0.020 Uiso 1 1 calc R
C7B C 0.9581(3) 0.4833(2) 0.06340(16) 0.0233(5) Uani 1 1 d .
H7B1 H 1.0180 0.4973 0.1167 0.035 Uiso 1 1 calc R
H7B2 H 0.9706 0.5373 0.0227 0.035 Uiso 1 1 calc R
H7B3 H 0.9778 0.4136 0.0428 0.035 Uiso 1 1 calc R
C8B C 0.4063(3) 0.3740(2) 0.08395(15) 0.0226(5) Uani 1 1 d .
H8B H 0.4076 0.3185 0.1276 0.027 Uiso 1 1 calc R
C9B C 0.3468(3) 0.4727(2) 0.1159(2) 0.0330(7) Uani 1 1 d .
H9B1 H 0.3409 0.5290 0.0742 0.050 Uiso 1 1 calc R
H9B2 H 0.4035 0.4958 0.1681 0.050 Uiso 1 1 calc R
H9B3 H 0.2580 0.4565 0.1258 0.050 Uiso 1 1 calc R
C10B C 0.3154(3) 0.3331(3) 0.00498(19) 0.0375(7) Uani 1 1 d .
H10D H 0.3053 0.3875 -0.0385 0.056 Uiso 1 1 calc R
H10E H 0.2283 0.3160 0.0174 0.056 Uiso 1 1 calc R
H10F H 0.3543 0.2695 -0.0146 0.056 Uiso 1 1 calc R
C11B C 1.0266(2) 0.2736(2) 0.19069(12) 0.0167(4) Uani 1 1 d .
C12B C 1.0775(3) 0.3338(2) 0.26173(15) 0.0228(5) Uani 1 1 d .
H12B H 1.0218 0.3826 0.2827 0.027 Uiso 1 1 calc R
C13B C 1.2091(3) 0.3224(2) 0.30158(15) 0.0277(6) Uani 1 1 d .
H13B H 1.2427 0.3633 0.3498 0.033 Uiso 1 1 calc R
C14B C 1.2915(3) 0.2524(2) 0.27181(17) 0.0275(6) Uani 1 1 d .
H14B H 1.3810 0.2445 0.2999 0.033 Uiso 1 1 calc R
C15B C 1.2434(3) 0.1933(2) 0.20054(16) 0.0241(6) Uani 1 1 d .
H15B H 1.3000 0.1452 0.1798 0.029 Uiso 1 1 calc R
C16B C 1.1126(3) 0.20478(19) 0.16000(15) 0.0187(5) Uani 1 1 d .
H16B H 1.0807 0.1654 0.1107 0.022 Uiso 1 1 calc R
C17B C 0.7675(3) 0.20081(19) 0.21101(14) 0.0177(5) Uani 1 1 d .
C18B C 0.6763(3) 0.1239(2) 0.17839(16) 0.0220(5) Uani 1 1 d .
H18B H 0.6618 0.1077 0.1205 0.026 Uiso 1 1 calc R
C19B C 0.6055(3) 0.0699(2) 0.23014(17) 0.0258(6) Uani 1 1 d .
H19B H 0.5436 0.0169 0.2075 0.031 Uiso 1 1 calc R
C20B C 0.6254(3) 0.0937(2) 0.31434(17) 0.0277(6) Uani 1 1 d .
H20B H 0.5763 0.0576 0.3493 0.033 Uiso 1 1 calc R
C21B C 0.7171(3) 0.1703(2) 0.34758(15) 0.0256(6) Uani 1 1 d .
H21B H 0.7315 0.1859 0.4055 0.031 Uiso 1 1 calc R
C22B C 0.7883(3) 0.2245(2) 0.29654(14) 0.0216(5) Uani 1 1 d .
H22B H 0.8506 0.2771 0.3195 0.026 Uiso 1 1 calc R
O1B O 0.79005(19) 0.58927(13) 0.10700(10) 0.0223(4) Uani 1 1 d .
H1BO H 0.7955 0.6429 0.0722 0.033 Uiso 1 1 d R
P1B P 0.85234(6) 0.27391(5) 0.14052(3) 0.01455(12) Uani 1 1 d .

loop_
_atom_site_aniso_label
_atom_site_aniso_U_11
_atom_site_aniso_U_22
_atom_site_aniso_U_33
_atom_site_aniso_U_23
_atom_site_aniso_U_13
_atom_site_aniso_U_12
B1A 0.0235(17) 0.0191(13) 0.0166(11) -0.0041(9) 0.0037(10) -0.0006(12)
C1A 0.0183(13) 0.0128(10) 0.0138(10) -0.0011(7) 0.0022(8) 0.0031(9)
C2A 0.0190(14) 0.0207(12) 0.0190(10) 0.0010(8) 0.0018(9) 0.0068(10)
C3A 0.0267(15) 0.0238(12) 0.0138(10) 0.0013(8) -0.0018(9) 0.0040(11)
C4A 0.0289(16) 0.0286(13) 0.0140(11) 0.0025(9) 0.0035(9) 0.0026(12)
C5A 0.0210(14) 0.0182(11) 0.0180(10) 0.0003(8) 0.0050(9) 0.0013(10)
C6A 0.0187(14) 0.0145(10) 0.0178(10) -0.0002(8) 0.0020(8) 0.0000(10)
C7A 0.0147(14) 0.0357(15) 0.0233(12) 0.0035(10) 0.0008(9) 0.0050(12)
C8A 0.0274(16) 0.0212(12) 0.0238(12) 0.0021(9) 0.0105(10) -0.0005(11)
C9A 0.0255(18) 0.0320(16) 0.0500(18) 0.0073(13) 0.0119(13) -0.0021(14)
C10A 0.0323(17) 0.0227(13) 0.0325(14) -0.0004(10) 0.0118(11) -0.0062(12)
C11A 0.0175(12) 0.0139(10) 0.0171(9) 0.0015(8) 0.0019(8) 0.0006(10)
C12A 0.0217(14) 0.0234(14) 0.0191(11) -0.0022(8) 0.0026(9) 0.0006(10)
C13A 0.0262(16) 0.0303(16) 0.0209(11) -0.0005(9) -0.0031(9) 0.0005(12)
C14A 0.0211(15) 0.0399(18) 0.0315(13) 0.0068(11) -0.0036(10) 0.0026(13)
C15A 0.0200(16) 0.0405(17) 0.0328(14) 0.0042(11) 0.0082(11) 0.0071(13)
C16A 0.0245(16) 0.0245(13) 0.0220(11) 0.0012(9) 0.0052(10) 0.0034(12)
C17A 0.0138(12) 0.0182(11) 0.0137(9) 0.0003(7) 0.0016(8) -0.0031(10)
C18A 0.0208(13) 0.0205(11) 0.0178(9) -0.0030(9) 0.0040(8) -0.0028(12)
C19A 0.0223(15) 0.0306(14) 0.0176(11) -0.0023(9) 0.0070(9) -0.0008(12)
C20A 0.0211(15) 0.0264(13) 0.0220(12) 0.0059(9) 0.0066(9) -0.0004(11)
C21A 0.0283(16) 0.0164(12) 0.0259(12) 0.0043(9) 0.0048(10) -0.0013(11)
C22A 0.0242(15) 0.0165(11) 0.0166(10) -0.0008(8) 0.0045(9) 0.0017(10)
O1A 0.0327(12) 0.0229(9) 0.0207(8) 0.0004(7) 0.0043(7) 0.0118(8)
P1A 0.0153(3) 0.0143(2) 0.0117(2) -0.0014(2) 0.00258(18) 0.0003(3)
B1B 0.0253(17) 0.0224(13) 0.0154(11) -0.0047(9) 0.0021(10) 0.0017(12)
C1B 0.0179(13) 0.0171(11) 0.0116(9) -0.0001(7) 0.0018(8) 0.0004(10)
C2B 0.0194(14) 0.0156(11) 0.0181(10) 0.0003(8) 0.0038(9) -0.0011(10)
C3B 0.0199(14) 0.0171(11) 0.0178(10) 0.0019(8) 0.0057(9) -0.0026(10)
C4B 0.0206(15) 0.0225(12) 0.0182(10) 0.0030(9) 0.0002(9) 0.0013(10)
C5B 0.0201(14) 0.0180(11) 0.0181(10) 0.0007(8) 0.0033(9) -0.0002(10)
C6B 0.0170(13) 0.0180(11) 0.0162(10) 0.0011(8) 0.0052(8) 0.0007(10)
C7B 0.0210(15) 0.0228(13) 0.0273(12) 0.0028(9) 0.0077(10) -0.0017(11)
C8B 0.0211(15) 0.0243(13) 0.0226(12) 0.0016(9) 0.0045(10) -0.0026(11)
C9B 0.0214(16) 0.0352(16) 0.0431(16) -0.0001(12) 0.0079(12) 0.0064(13)
C10B 0.0213(17) 0.052(2) 0.0378(16) -0.0068(13) 0.0018(12) -0.0147(15)
C11B 0.0183(12) 0.0167(10) 0.0152(9) 0.0004(9) 0.0034(8) -0.0027(11)
C12B 0.0212(15) 0.0266(13) 0.0201(11) -0.0037(9) 0.0030(9) 0.0006(11)
C13B 0.0250(16) 0.0383(15) 0.0181(11) -0.0038(10) 0.0001(9) -0.0021(13)
C14B 0.0187(15) 0.0326(17) 0.0293(13) 0.0042(10) 0.0003(10) 0.0019(11)
C15B 0.0223(16) 0.0221(13) 0.0290(13) 0.0018(9) 0.0077(10) 0.0021(11)
C16B 0.0193(14) 0.0170(11) 0.0210(11) -0.0006(8) 0.0067(9) -0.0017(10)
C17B 0.0201(14) 0.0168(11) 0.0170(10) 0.0047(8) 0.0054(9) 0.0029(10)
C18B 0.0222(15) 0.0218(12) 0.0215(11) 0.0026(9) 0.0028(9) 0.0024(11)
C19B 0.0218(16) 0.0221(13) 0.0337(14) 0.0050(10) 0.0061(10) -0.0011(11)
C20B 0.0270(16) 0.0278(14) 0.0320(13) 0.0136(11) 0.0146(11) 0.0089(13)
C21B 0.0325(17) 0.0255(13) 0.0204(11) 0.0061(9) 0.0089(10) 0.0084(12)
C22B 0.0269(16) 0.0217(12) 0.0166(11) 0.0017(8) 0.0048(9) 0.0017(11)
O1B 0.0308(11) 0.0108(8) 0.0247(8) -0.0014(6) 0.0041(7) -0.0022(8)
P1B 0.0166(3) 0.0148(3) 0.0121(2) -0.0006(2) 0.00255(19) 0.0009(3)

loop_
_atom_type_symbol
_atom_type_description
_atom_type_scat_dispersion_real
_atom_type_scat_dispersion_imag
_atom_type_scat_source
C C 0.0033 0.0016 'International Tables Vol C Tables 4.2.6.8 and 6.1.1.4'
H H 0.0000 0.0000 'International Tables Vol C Tables 4.2.6.8 and 6.1.1.4'
B B 0.0013 0.0007 'International Tables Vol C Tables 4.2.6.8 and 6.1.1.4'
O O 0.0106 0.0060 'International Tables Vol C Tables 4.2.6.8 and 6.1.1.4'
P P 0.1023 0.0942 'International Tables Vol C Tables 4.2.6.8 and 6.1.1.4'

loop_
_geom_angle_atom_site_label_1
_geom_angle_atom_site_label_2
_geom_angle_atom_site_label_3
_geom_angle
C6A C1A C2A 110.37(19)
C6A C1A P1A 113.32(17)
C2A C1A P1A 114.87(16)
O1A C2A C7A 107.7(2)
O1A C2A C3A 109.9(2)
C7A C2A C3A 110.7(2)
O1A C2A C1A 103.01(19)
C7A C2A C1A 114.6(2)
C3A C2A C1A 110.6(2)
C4A C3A C2A 113.5(2)
C3A C4A C5A 111.6(2)
C4A C5A C6A 109.2(2)
C4A C5A C8A 112.6(2)
C6A C5A C8A 113.3(2)
C5A C6A C1A 113.4(2)
C9A C8A C10A 110.6(3)
C9A C8A C5A 111.5(2)
C10A C8A C5A 113.4(2)
C16A C11A C12A 118.9(2)
C16A C11A P1A 120.32(17)
C12A C11A P1A 120.72(19)
C13A C12A C11A 120.4(2)
C12A C13A C14A 120.2(2)
C15A C14A C13A 120.2(3)
C14A C15A C16A 119.7(3)
C15A C16A C11A 120.5(2)
C22A C17A C18A 119.0(2)
C22A C17A P1A 117.70(17)
C18A C17A P1A 123.22(19)
C19A C18A C17A 119.9(2)
C20A C19A C18A 120.7(2)
C19A C20A C21A 119.6(2)
C22A C21A C20A 120.2(2)
C21A C22A C17A 120.5(2)
C11A P1A C17A 104.22(10)
C11A P1A C1A 103.39(11)
C17A P1A C1A 106.48(11)
C11A P1A B1A 111.28(12)
C17A P1A B1A 110.81(12)
C1A P1A B1A 119.40(11)
C6B C1B C2B 110.0(2)
C6B C1B P1B 112.84(16)
C2B C1B P1B 114.35(15)
O1B C2B C7B 108.1(2)
O1B C2B C3B 109.0(2)
C7B C2B C3B 112.14(19)
O1B C2B C1B 102.42(17)
C7B C2B C1B 113.1(2)
C3B C2B C1B 111.5(2)
C2B C3B C4B 113.82(19)
C3B C4B C5B 110.5(2)
C6B C5B C4B 108.5(2)
C6B C5B C8B 111.60(19)
C4B C5B C8B 115.7(2)
C5B C6B C1B 112.63(19)
C9B C8B C10B 110.3(3)
C9B C8B C5B 114.7(2)
C10B C8B C5B 111.9(2)
C16B C11B C12B 118.3(2)
C16B C11B P1B 118.32(18)
C12B C11B P1B 123.22(19)
C13B C12B C11B 120.2(2)
C14B C13B C12B 120.7(2)
C13B C14B C15B 119.9(3)
C16B C15B C14B 119.8(2)
C15B C16B C11B 121.0(2)
C18B C17B C22B 119.6(2)
C18B C17B P1B 119.00(17)
C22B C17B P1B 121.4(2)
C17B C18B C19B 120.3(2)
C20B C19B C18B 120.1(3)
C19B C20B C21B 119.9(2)
C20B C21B C22B 120.4(2)
C21B C22B C17B 119.7(3)
C11B P1B C17B 105.30(11)
C11B P1B C1B 107.02(12)
C17B P1B C1B 103.13(11)
C11B P1B B1B 109.84(12)
C17B P1B B1B 109.58(12)
C1B P1B B1B 120.80(12)

loop_
_geom_bond_atom_site_label_1
_geom_bond_atom_site_label_2
_geom_bond_distance
B1A P1A 1.926(3)
C1A C6A 1.543(3)
C1A C2A 1.548(3)
C1A P1A 1.858(2)
C2A O1A 1.449(3)
C2A C7A 1.521(4)
C2A C3A 1.536(3)
C3A C4A 1.524(4)
C4A C5A 1.526(4)
C5A C6A 1.538(3)
C5A C8A 1.545(4)
C8A C9A 1.523(4)
C8A C10A 1.534(4)
C11A C16A 1.397(3)
C11A C12A 1.398(3)
C11A P1A 1.810(2)
C12A C13A 1.379(4)
C13A C14A 1.388(4)
C14A C15A 1.386(4)
C15A C16A 1.388(4)
C17A C22A 1.397(3)
C17A C18A 1.403(3)
C17A P1A 1.820(2)
C18A C19A 1.390(3)
C19A C20A 1.386(4)
C20A C21A 1.393(4)
C21A C22A 1.388(3)
B1B P1B 1.932(3)
C1B C6B 1.537(4)
C1B C2B 1.558(3)
C1B P1B 1.866(2)
C2B O1B 1.450(3)
C2B C7B 1.518(4)
C2B C3B 1.530(3)
C3B C4B 1.534(4)
C4B C5B 1.535(3)
C5B C6B 1.535(3)
C5B C8B 1.536(4)
C8B C9B 1.527(4)
C8B C10B 1.529(4)
C11B C16B 1.402(3)
C11B C12B 1.402(3)
C11B P1B 1.818(2)
C12B C13B 1.390(4)
C13B C14B 1.378(4)
C14B C15B 1.392(4)
C15B C16B 1.385(4)
C17B C18B 1.385(4)
C17B C22B 1.404(3)
C17B P1B 1.827(2)
C18B C19B 1.397(4)
C19B C20B 1.384(4)
C20B C21B 1.388(4)
C21B C22B 1.392(4)

loop_
_geom_torsion_atom_site_label_1
_geom_torsion_atom_site_label_2
_geom_torsion_atom_site_label_3
_geom_torsion_atom_site_label_4
_geom_torsion
C6A C1A C2A O1A 65.3(2)
P1A C1A C2A O1A -165.12(15)
C6A C1A C2A C7A -178.0(2)
P1A C1A C2A C7A -48.4(2)
C6A C1A C2A C3A -52.1(3)
P1A C1A C2A C3A 77.5(2)
O1A C2A C3A C4A -59.5(3)
C7A C2A C3A C4A -178.4(2)
C1A C2A C3A C4A 53.5(3)
C2A C3A C4A C5A -55.8(3)
C3A C4A C5A C6A 55.3(3)
C3A C4A C5A C8A -178.0(2)
C4A C5A C6A C1A -56.6(3)
C8A C5A C6A C1A 177.0(2)
C2A C1A C6A C5A 55.6(3)
P1A C1A C6A C5A -74.8(2)
C4A C5A C8A C9A 164.4(2)
C6A C5A C8A C9A -71.1(3)
C4A C5A C8A C10A -69.9(3)
C6A C5A C8A C10A 54.6(3)
C16A C11A C12A C13A 0.3(4)
P1A C11A C12A C13A 178.6(2)
C11A C12A C13A C14A -0.6(4)
C12A C13A C14A C15A 0.8(4)
C13A C14A C15A C16A -0.5(5)
C14A C15A C16A C11A 0.2(4)
C12A C11A C16A C15A 0.0(4)
P1A C11A C16A C15A -178.3(2)
C22A C17A C18A C19A -0.2(4)
P1A C17A C18A C19A 177.44(19)
C17A C18A C19A C20A 0.9(4)
C18A C19A C20A C21A -0.5(4)
C19A C20A C21A C22A -0.7(4)
C20A C21A C22A C17A 1.5(4)
C18A C17A C22A C21A -1.0(4)
P1A C17A C22A C21A -178.8(2)
C16A C11A P1A C17A -133.0(2)
C12A C11A P1A C17A 48.7(2)
C16A C11A P1A C1A 115.8(2)
C12A C11A P1A C1A -62.4(2)
C16A C11A P1A B1A -13.5(2)
C12A C11A P1A B1A 168.2(2)
C22A C17A P1A C11A 98.7(2)
C18A C17A P1A C11A -78.9(2)
C22A C17A P1A C1A -152.3(2)
C18A C17A P1A C1A 30.0(2)
C22A C17A P1A B1A -21.0(2)
C18A C17A P1A B1A 161.3(2)
C6A C1A P1A C11A -42.15(17)
C2A C1A P1A C11A -170.30(16)
C6A C1A P1A C17A -151.64(16)
C2A C1A P1A C17A 80.21(18)
C6A C1A P1A B1A 82.1(2)
C2A C1A P1A B1A -46.1(2)
C6B C1B C2B O1B 65.6(2)
P1B C1B C2B O1B -166.23(16)
C6B C1B C2B C7B -178.3(2)
P1B C1B C2B C7B -50.1(2)
C6B C1B C2B C3B -50.8(2)
P1B C1B C2B C3B 77.3(2)
O1B C2B C3B C4B -60.9(3)
C7B C2B C3B C4B 179.4(2)
C1B C2B C3B C4B 51.4(3)
C2B C3B C4B C5B -55.2(3)
C3B C4B C5B C6B 57.7(3)
C3B C4B C5B C8B -176.0(2)
C4B C5B C6B C1B -60.5(3)
C8B C5B C6B C1B 170.8(2)
C2B C1B C6B C5B 57.0(2)
P1B C1B C6B C5B -72.0(2)
C6B C5B C8B C9B 59.7(3)
C4B C5B C8B C9B -65.0(3)
C6B C5B C8B C10B -173.7(2)
C4B C5B C8B C10B 61.6(3)
C16B C11B C12B C13B -1.9(4)
P1B C11B C12B C13B 173.9(2)
C11B C12B C13B C14B 0.3(4)
C12B C13B C14B C15B 0.8(4)
C13B C14B C15B C16B -0.3(4)
C14B C15B C16B C11B -1.4(4)
C12B C11B C16B C15B 2.5(3)
P1B C11B C16B C15B -173.56(19)
C22B C17B C18B C19B -0.1(4)
P1B C17B C18B C19B -177.1(2)
C17B C18B C19B C20B 0.5(4)
C18B C19B C20B C21B -0.8(4)
C19B C20B C21B C22B 0.8(4)
C20B C21B C22B C17B -0.4(4)
C18B C17B C22B C21B 0.0(4)
P1B C17B C22B C21B 177.0(2)
C16B C11B P1B C17B 103.41(19)
C12B C11B P1B C17B -72.4(2)
C16B C11B P1B C1B -147.32(18)
C12B C11B P1B C1B 36.8(2)
C16B C11B P1B B1B -14.5(2)
C12B C11B P1B B1B 169.7(2)
C18B C17B P1B C11B -133.2(2)
C22B C17B P1B C11B 49.8(2)
C18B C17B P1B C1B 114.8(2)
C22B C17B P1B C1B -62.2(2)
C18B C17B P1B B1B -15.1(3)
C22B C17B P1B B1B 167.9(2)
C6B C1B P1B C11B -148.19(15)
C2B C1B P1B C11B 85.12(19)
C6B C1B P1B C17B -37.40(18)
C2B C1B P1B C17B -164.10(18)
C6B C1B P1B B1B 85.25(19)
C2B C1B P1B B1B -41.4(2)
